data_4070723
loop_
_publ_author_name
'Cabeza, Javier A.'
'del R\'io, Ignacio'
'Miguel, Daniel'
'P\'erez-Carre\~no, Enrique'
'S\'anchez-Vega, M. Gabriela'

_publ_section_title
;
 Reactivity of N-Heterocyclic Carbenes with [Ru3(CO)12] and [Os3(CO)12].
 Influence of Ligand Volume and Electronic Effects
;
_journal_issue 2
_journal_name_full Organometallics
_journal_page_first 211
_journal_paper_doi 10.1021/om7009655
_journal_volume 27
_journal_year 2008
_chemical_formula_moiety 'C16 H8 N2 O11 Os3'
_chemical_formula_sum 'C16 H8 N2 O11 Os3'
_chemical_formula_weight 974.84
_chemical_name_systematic
;
  ?
;
_space_group_IT_number 14
_symmetry_cell_setting monoclinic
_symmetry_space_group_name_Hall '-P 2yn'
_symmetry_space_group_name_H-M 'P 1 21/n 1'
_atom_sites_solution_hydrogens geom
_atom_sites_solution_primary direct
_atom_sites_solution_secondary difmap
_audit_creation_method SHELXL-97
_cell_angle_alpha 90.00
_cell_angle_beta 110.195(7)
_cell_angle_gamma 90.00
_cell_formula_units_Z 4
_cell_length_a 8.472(3)
_cell_length_b 22.858(8)
_cell_length_c 11.767(4)
_cell_measurement_temperature 296(2)
_cell_volume 2138.6(13)
_computing_cell_refinement 'Bruker SMART'
_computing_data_collection 'Bruker SMART'
_computing_data_reduction 'Bruker SHELXTL'
_computing_molecular_graphics 'Bruker SHELXTL'
_computing_publication_material 'Bruker SHELXTL'
_computing_structure_refinement 'SHELXL-97 (Sheldrick, 1997)'
_computing_structure_solution 'SHELXS-97 (Sheldrick, 1990)'
_diffrn_ambient_temperature 296(2)
_diffrn_measured_fraction_theta_full 0.994
_diffrn_measured_fraction_theta_max 0.994
_diffrn_measurement_device_type 'CCD area detector'
_diffrn_measurement_method 'phi and omega scans'
_diffrn_radiation_monochromator graphite
_diffrn_radiation_source 'fine-focus sealed tube'
_diffrn_radiation_type MoK\a
_diffrn_radiation_wavelength 0.71073
_diffrn_reflns_av_R_equivalents 0.0331
_diffrn_reflns_av_sigmaI/netI 0.0262
_diffrn_reflns_limit_h_max 8
_diffrn_reflns_limit_h_min -9
_diffrn_reflns_limit_k_max 21
_diffrn_reflns_limit_k_min -25
_diffrn_reflns_limit_l_max 13
_diffrn_reflns_limit_l_min -12
_diffrn_reflns_number 9429
_diffrn_reflns_theta_full 23.29
_diffrn_reflns_theta_max 23.29
_diffrn_reflns_theta_min 1.78
_exptl_absorpt_coefficient_mu 17.840
_exptl_absorpt_correction_T_max 0.495
_exptl_absorpt_correction_T_min 0.290
_exptl_absorpt_correction_type multi-scan
_exptl_absorpt_process_details SADABS
_exptl_crystal_colour orange
_exptl_crystal_density_diffrn 3.028
_exptl_crystal_density_method 'not measured'
_exptl_crystal_description prism
_exptl_crystal_F_000 1736
_exptl_crystal_size_max 0.12
_exptl_crystal_size_mid 0.06
_exptl_crystal_size_min 0.04
_refine_diff_density_max 1.961
_refine_diff_density_min -1.051
_refine_diff_density_rms 0.198
_refine_ls_extinction_coef 0.00034(5)
_refine_ls_extinction_expression Fc^*^=kFc[1+0.001xFc^2^\l^3^/sin(2\q)]^-1/4^
_refine_ls_extinction_method SHELXL
_refine_ls_goodness_of_fit_ref 1.083
_refine_ls_hydrogen_treatment constr
_refine_ls_matrix_type full
_refine_ls_number_parameters 292
_refine_ls_number_reflns 3073
_refine_ls_number_restraints 0
_refine_ls_restrained_S_all 1.083
_refine_ls_R_factor_all 0.0328
_refine_ls_R_factor_gt 0.0293
_refine_ls_shift/su_max 0.001
_refine_ls_shift/su_mean 0.000
_refine_ls_structure_factor_coef Fsqd
_refine_ls_weighting_details 'calc w=1/[\s^2^(Fo^2^)+(0.0492P)^2^+4.6526P] where P=(Fo^2^+2Fc^2^)/3'
_refine_ls_weighting_scheme calc
_refine_ls_wR_factor_gt 0.0757
_refine_ls_wR_factor_ref 0.0774
_reflns_number_gt 2844
_reflns_number_total 3073
_reflns_threshold_expression >2sigma(I)
_cod_data_source_file om7009655-file003.cif
_cod_data_source_block 6_(g93f2am)
_cod_depositor_comments
;
The following automatic conversions were performed:

'_symmetry_cell_setting' value 'Monoclinic' changed to 'monoclinic'
according to /home/saulius/struct/CIF-dictionaries/cif_core.dic
dictionary named 'cif_core.dic' version 2.4.1 from
2010-06-29.

'_exptl_absorpt_correction_type' value 'multi_scan'
changed to 'multi-scan' according to
/home/saulius/struct/CIF-dictionaries/cif_core.dic dictionary named
'cif_core.dic' version 2.4.1 from 2010-06-29.

Automatic conversion script
Id: cif_fix_values 1715 2011-07-08 13:25:40Z adriana 
;
_cod_original_cell_volume 2138.7(13)
_cod_original_sg_symbol_H-M 'P 21/n'
_cod_database_code 4070723

loop_
_symmetry_equiv_pos_as_xyz
'x, y, z'
'-x+1/2, y+1/2, -z+1/2'
'-x, -y, -z'
'x-1/2, -y-1/2, z-1/2'

loop_
_atom_site_label
_atom_site_type_symbol
_atom_site_fract_x
_atom_site_fract_y
_atom_site_fract_z
_atom_site_U_iso_or_equiv
_atom_site_adp_type
_atom_site_occupancy
_atom_site_symmetry_multiplicity
_atom_site_calc_flag
_atom_site_refinement_flags
Os1 Os -0.08306(4) 0.170993(15) 0.73350(3) 0.02909(15) Uani 1 1 d .
Os2 Os 0.21222(4) 0.094154(16) 0.81375(3) 0.03030(15) Uani 1 1 d .
Os3 Os -0.12468(4) 0.044912(15) 0.72016(3) 0.02848(14) Uani 1 1 d .
C101 C -0.0762(12) 0.1782(5) 0.5719(10) 0.041(2) Uani 1 1 d .
O101 O -0.0735(11) 0.1877(4) 0.4776(7) 0.063(2) Uani 1 1 d .
C102 C -0.3154(13) 0.1798(5) 0.6761(10) 0.047(3) Uani 1 1 d .
O102 O -0.4607(10) 0.1826(4) 0.6374(9) 0.075(3) Uani 1 1 d .
C103 C -0.0614(13) 0.1737(4) 0.9025(10) 0.043(3) Uani 1 1 d .
O103 O -0.0502(13) 0.1802(4) 1.0011(8) 0.073(3) Uani 1 1 d .
C201 C 0.2046(11) 0.1008(5) 0.6471(10) 0.042(3) Uani 1 1 d .
O201 O 0.2093(10) 0.1035(4) 0.5517(8) 0.062(2) Uani 1 1 d .
C202 C 0.3984(13) 0.1464(4) 0.8711(9) 0.044(2) Uani 1 1 d .
O202 O 0.5150(12) 0.1743(5) 0.9089(9) 0.089(3) Uani 1 1 d .
C203 C 0.3284(13) 0.0230(5) 0.8383(9) 0.044(2) Uani 1 1 d .
O203 O 0.4063(12) -0.0206(4) 0.8548(8) 0.077(3) Uani 1 1 d .
C204 C 0.2000(12) 0.0903(5) 0.9756(10) 0.042(3) Uani 1 1 d .
O204 O 0.2058(11) 0.0872(4) 1.0737(7) 0.063(2) Uani 1 1 d .
C301 C -0.1278(12) 0.0514(4) 0.5549(9) 0.036(2) Uani 1 1 d .
O301 O -0.1400(10) 0.0514(3) 0.4562(6) 0.0511(19) Uani 1 1 d .
C302 C -0.3612(14) 0.0312(5) 0.6585(10) 0.050(3) Uani 1 1 d .
O302 O -0.5014(10) 0.0200(5) 0.6232(8) 0.084(3) Uani 1 1 d .
C303 C -0.0408(12) -0.0348(5) 0.7428(9) 0.043(3) Uani 1 1 d .
O303 O 0.0079(11) -0.0818(4) 0.7522(7) 0.058(2) Uani 1 1 d .
C304 C -0.1422(13) 0.0514(4) 0.8810(10) 0.040(2) Uani 1 1 d .
O304 O -0.1645(11) 0.0518(4) 0.9707(7) 0.064(2) Uani 1 1 d .
N1 N -0.0926(11) 0.3027(3) 0.7990(8) 0.045(2) Uani 1 1 d .
N2 N 0.1120(10) 0.2886(3) 0.7323(8) 0.043(2) Uani 1 1 d .
C1 C -0.0146(12) 0.2603(4) 0.7586(8) 0.035(2) Uani 1 1 d .
C2 C -0.0151(16) 0.3557(5) 0.8011(11) 0.066(4) Uani 1 1 d .
H2 H -0.0448 0.3910 0.8274 0.079 Uiso 1 1 calc R
C3 C 0.1094(15) 0.3475(5) 0.7590(11) 0.065(4) Uani 1 1 d .
H3 H 0.1818 0.3761 0.7493 0.077 Uiso 1 1 calc R
C4 C -0.2403(14) 0.2979(6) 0.8300(11) 0.064(3) Uani 1 1 d .
H4A H -0.3318 0.2843 0.7611 0.096 Uiso 1 1 calc R
H4B H -0.2679 0.3355 0.8543 0.096 Uiso 1 1 calc R
H4C H -0.2208 0.2707 0.8956 0.096 Uiso 1 1 calc R
C5 C 0.2351(14) 0.2634(5) 0.6840(10) 0.056(3) Uani 1 1 d .
H5A H 0.2435 0.2220 0.6990 0.084 Uiso 1 1 calc R
H5B H 0.3428 0.2813 0.7231 0.084 Uiso 1 1 calc R
H5C H 0.1995 0.2704 0.5984 0.084 Uiso 1 1 calc R

loop_
_atom_site_aniso_label
_atom_site_aniso_U_11
_atom_site_aniso_U_22
_atom_site_aniso_U_33
_atom_site_aniso_U_23
_atom_site_aniso_U_13
_atom_site_aniso_U_12
Os1 0.0294(2) 0.0241(2) 0.0343(2) 0.00029(14) 0.01160(16) 0.00028(14)
Os2 0.0273(2) 0.0318(3) 0.0311(2) 0.00085(15) 0.00922(17) 0.00057(14)
Os3 0.0321(2) 0.0263(2) 0.0290(2) -0.00205(14) 0.01308(16) -0.00362(14)
C101 0.037(5) 0.042(6) 0.038(6) -0.005(5) 0.006(5) -0.005(4)
O101 0.082(6) 0.067(6) 0.035(5) 0.002(4) 0.015(4) -0.010(5)
C102 0.035(6) 0.043(7) 0.061(7) -0.004(5) 0.015(5) -0.003(5)
O102 0.041(5) 0.082(7) 0.095(7) 0.002(5) 0.017(5) 0.004(4)
C103 0.052(6) 0.035(6) 0.044(7) 0.000(5) 0.020(5) 0.006(5)
O103 0.110(8) 0.070(6) 0.048(5) 0.006(4) 0.039(5) 0.025(5)
C201 0.019(5) 0.061(7) 0.042(7) 0.001(5) 0.006(4) 0.002(4)
O201 0.056(5) 0.096(7) 0.039(5) 0.002(4) 0.021(4) -0.003(4)
C202 0.044(6) 0.028(6) 0.052(6) 0.003(5) 0.007(5) -0.004(5)
O202 0.070(6) 0.102(8) 0.076(6) -0.004(5) 0.003(5) -0.050(6)
C203 0.049(6) 0.041(7) 0.041(6) 0.003(5) 0.014(5) 0.007(5)
O203 0.084(6) 0.060(6) 0.085(6) 0.001(5) 0.024(5) 0.030(5)
C204 0.032(5) 0.046(7) 0.039(7) 0.001(5) 0.004(5) -0.001(4)
O204 0.065(5) 0.084(7) 0.034(5) -0.001(4) 0.011(4) 0.003(4)
C301 0.037(5) 0.043(6) 0.034(6) 0.000(4) 0.020(4) -0.005(4)
O301 0.068(5) 0.058(5) 0.030(4) 0.002(3) 0.021(4) -0.001(4)
C302 0.052(7) 0.057(7) 0.050(6) -0.018(6) 0.031(6) -0.001(6)
O302 0.040(5) 0.133(9) 0.084(7) -0.027(6) 0.029(5) -0.027(5)
C303 0.040(6) 0.059(8) 0.033(5) 0.001(5) 0.019(5) -0.006(5)
O303 0.078(6) 0.040(5) 0.064(5) 0.010(4) 0.035(4) 0.014(4)
C304 0.053(6) 0.026(6) 0.038(6) 0.001(4) 0.014(5) -0.006(4)
O304 0.092(6) 0.073(6) 0.040(5) -0.005(4) 0.039(5) -0.019(5)
N1 0.052(5) 0.017(5) 0.059(6) 0.000(4) 0.009(4) 0.007(4)
N2 0.039(5) 0.028(5) 0.053(5) 0.011(4) 0.002(4) -0.005(4)
C1 0.041(5) 0.021(5) 0.034(5) 0.008(4) 0.002(4) -0.002(4)
C2 0.062(8) 0.032(7) 0.078(9) -0.008(6) -0.009(7) 0.015(6)
C3 0.055(7) 0.035(7) 0.080(9) 0.006(6) -0.006(7) -0.013(6)
C4 0.055(7) 0.065(9) 0.069(8) -0.013(6) 0.018(6) 0.022(6)
C5 0.045(6) 0.058(8) 0.061(7) 0.010(6) 0.013(5) -0.013(5)

loop_
_atom_type_symbol
_atom_type_description
_atom_type_scat_dispersion_real
_atom_type_scat_dispersion_imag
_atom_type_scat_source
C C 0.0033 0.0016 'International Tables Vol C Tables 4.2.6.8 and 6.1.1.4'
H H 0.0000 0.0000 'International Tables Vol C Tables 4.2.6.8 and 6.1.1.4'
N N 0.0061 0.0033 'International Tables Vol C Tables 4.2.6.8 and 6.1.1.4'
O O 0.0106 0.0060 'International Tables Vol C Tables 4.2.6.8 and 6.1.1.4'
Os Os -1.2165 7.6030 'International Tables Vol C Tables 4.2.6.8 and 6.1.1.4'

loop_
_geom_angle_atom_site_label_1
_geom_angle_atom_site_label_2
_geom_angle_atom_site_label_3
_geom_angle
C102 Os1 C101 91.2(5)
C102 Os1 C103 94.8(5)
C101 Os1 C103 170.5(4)
C102 Os1 C1 98.7(4)
C101 Os1 C1 87.5(4)
C103 Os1 C1 84.3(4)
C102 Os1 Os3 89.7(3)
C101 Os1 Os3 94.3(3)
C103 Os1 Os3 93.1(3)
C1 Os1 Os3 171.4(2)
C102 Os1 Os2 149.4(3)
C101 Os1 Os2 93.2(3)
C103 Os1 Os2 85.4(3)
C1 Os1 Os2 111.8(3)
Os3 Os1 Os2 59.79(2)
C203 Os2 C202 99.4(4)
C203 Os2 C204 90.7(4)
C202 Os2 C204 89.9(4)
C203 Os2 C201 93.2(4)
C202 Os2 C201 92.5(4)
C204 Os2 C201 175.0(4)
C203 Os2 Os3 96.7(3)
C202 Os2 Os3 163.8(3)
C204 Os2 Os3 88.6(3)
C201 Os2 Os3 87.8(3)
C203 Os2 Os1 156.2(3)
C202 Os2 Os1 104.4(3)
C204 Os2 Os1 90.8(3)
C201 Os2 Os1 84.3(3)
Os3 Os2 Os1 59.56(1)
C302 Os3 C303 100.7(5)
C302 Os3 C301 89.0(4)
C303 Os3 C301 95.0(4)
C302 Os3 C304 87.7(4)
C303 Os3 C304 94.8(4)
C301 Os3 C304 170.0(4)
C302 Os3 Os1 106.0(4)
C303 Os3 Os1 153.3(3)
C301 Os3 Os1 86.4(3)
C304 Os3 Os1 85.5(3)
C302 Os3 Os2 166.6(3)
C303 Os3 Os2 92.6(3)
C301 Os3 Os2 91.2(3)
C304 Os3 Os2 89.8(3)
Os1 Os3 Os2 60.655(14)
O101 C101 Os1 173.8(9)
O102 C102 Os1 176.6(10)
O103 C103 Os1 174.3(9)
O201 C201 Os2 176.1(9)
O202 C202 Os2 175.4(10)
O203 C203 Os2 177.7(10)
O204 C204 Os2 174.8(9)
O301 C301 Os3 173.8(9)
O302 C302 Os3 176.4(12)
O303 C303 Os3 177.7(9)
O304 C304 Os3 173.8(9)
C1 N1 C2 110.5(10)
C1 N1 C4 128.0(9)
C2 N1 C4 121.4(10)
C1 N2 C3 109.2(9)
C1 N2 C5 128.1(9)
C3 N2 C5 122.6(9)
N1 C1 N2 104.9(8)
N1 C1 Os1 126.8(7)
N2 C1 Os1 128.2(7)
C3 C2 N1 107.8(11)
C3 C2 H2 126.1
N1 C2 H2 126.1
C2 C3 N2 107.4(10)
C2 C3 H3 126.3
N2 C3 H3 126.3
N1 C4 H4A 109.5
N1 C4 H4B 109.5
H4A C4 H4B 109.5
N1 C4 H4C 109.5
H4A C4 H4C 109.5
H4B C4 H4C 109.5
N2 C5 H5A 109.5
N2 C5 H5B 109.5
H5A C5 H5B 109.5
N2 C5 H5C 109.5
H5A C5 H5C 109.5
H5B C5 H5C 109.5

loop_
_geom_bond_atom_site_label_1
_geom_bond_atom_site_label_2
_geom_bond_distance
Os1 C102 1.858(10)
Os1 C101 1.929(11)
Os1 C103 1.934(12)
Os1 C1 2.116(9)
Os1 Os3 2.9012(11)
Os1 Os2 2.9333(9)
Os2 C203 1.872(11)
Os2 C202 1.907(10)
Os2 C204 1.945(11)
Os2 C201 1.946(11)
Os2 Os3 2.9080(10)
Os3 C302 1.907(12)
Os3 C303 1.940(13)
Os3 C301 1.941(10)
Os3 C304 1.954(11)
C101 O101 1.139(12)
C102 O102 1.157(12)
C103 O103 1.140(13)
C201 O201 1.138(13)
C202 O202 1.130(12)
C203 O203 1.172(13)
C204 O204 1.141(13)
C301 O301 1.131(11)
C302 O302 1.144(13)
C303 O303 1.143(13)
C304 O304 1.134(12)
N1 C1 1.348(12)
N1 C2 1.373(15)
N1 C4 1.424(14)
N2 C1 1.376(12)
N2 C3 1.385(15)
N2 C5 1.466(14)
C2 C3 1.324(17)
C2 H2 0.9300
C3 H3 0.9300
C4 H4A 0.9600
C4 H4B 0.9600
C4 H4C 0.9600
C5 H5A 0.9600
C5 H5B 0.9600
C5 H5C 0.9600
